data_7216355
loop_
_publ_author_name
'Lin, Jian-Di'
'Cl\'erac, Rodolphe'
'Rouzi\`eres, Mathieu'
'Venkatesan, Munuswamy'
'Chimamkpam, Theresa O.'
'Schmitt, Wolfgang'

_publ_section_title
;
 Exploring the coordination chemistry of bifunctional organoarsonate
 ligands: syntheses and characterisation of coordination polymers that
 contain 4-(1,2,4-triazol-4-yl)phenylarsonic acid
;
_journal_issue 34
_journal_name_full CrystEngComm
_journal_page_first 7894
_journal_paper_doi 10.1039/C4CE00553H
_journal_volume 16
_journal_year 2014
_chemical_formula_moiety 'C8 H8 As N3 O3'
_chemical_formula_sum 'C8 H8 As N3 O3'
_chemical_formula_weight 269.09
_chemical_name_systematic
;
 ? 
;
_space_group_crystal_system monoclinic
_space_group_IT_number 14
_space_group_name_Hall '-P 2ybc'
_space_group_name_H-M_alt 'P 1 21/c 1'
_symmetry_space_group_name_Hall '-P 2ybc'
_symmetry_space_group_name_H-M 'P 1 21/c 1'
_atom_sites_solution_hydrogens geom
_atom_sites_solution_primary direct
_atom_sites_solution_secondary difmap
_audit_creation_date 2013-08-27
_audit_creation_method
;
  Olex2 1.2
  (compiled Apr 23 2013 17:54:37, GUI svn.r4466)
;
_cell_angle_alpha 90.00
_cell_angle_beta 126.135(7)
_cell_angle_gamma 90.00
_cell_formula_units_Z 4
_cell_length_a 6.0120(9)
_cell_length_b 21.594(3)
_cell_length_c 8.9646(9)
_cell_measurement_temperature 100(2)
_cell_volume 939.9(2)
_computing_molecular_graphics
;
O. V. Dolomanov, L. J. Bourhis, R. J. Gildea, J. A. K. Howard and H. Puschmann,
OLEX2: a complete structure solution, refinement and analysis program.
J. Appl. Cryst. (2009). 42, 339-341.
;
_computing_publication_material
;
O. V. Dolomanov, L. J. Bourhis, R. J. Gildea, J. A. K. Howard and H. Puschmann,
OLEX2: a complete structure solution, refinement and analysis program.
J. Appl. Cryst. (2009). 42, 339-341.
;
_computing_structure_refinement 'SHELXL-97 (Sheldrick, 2008)'
_computing_structure_solution 'SHELXS-97 (Sheldrick, 2008)'
_diffrn_ambient_temperature 100(2)
_diffrn_measured_fraction_theta_full 0.994
_diffrn_measured_fraction_theta_max 0.994
_diffrn_measurement_device_type 'Bruker SMART Apex'
_diffrn_measurement_method '\w scans'
_diffrn_radiation_monochromator graphite
_diffrn_radiation_type MoK\a
_diffrn_radiation_wavelength 0.71073
_diffrn_reflns_av_R_equivalents 0.0266
_diffrn_reflns_av_unetI/netI 0.0233
_diffrn_reflns_limit_h_max 6
_diffrn_reflns_limit_h_min -7
_diffrn_reflns_limit_k_max 25
_diffrn_reflns_limit_k_min -26
_diffrn_reflns_limit_l_max 10
_diffrn_reflns_limit_l_min -10
_diffrn_reflns_number 9217
_diffrn_reflns_theta_full 25.50
_diffrn_reflns_theta_max 25.50
_diffrn_reflns_theta_min 2.97
_diffrn_source 'fine-focus sealed tube'
_exptl_absorpt_coefficient_mu 3.606
_exptl_absorpt_correction_T_max 0.8403
_exptl_absorpt_correction_T_min 0.4109
_exptl_absorpt_correction_type multi-scan
_exptl_crystal_colour 'pale gray'
_exptl_crystal_density_diffrn 1.902
_exptl_crystal_density_method 'not measured'
_exptl_crystal_description 'thin plate'
_exptl_crystal_F_000 536
_exptl_crystal_size_max 0.3
_exptl_crystal_size_mid 0.1
_exptl_crystal_size_min 0.05
_refine_diff_density_max 0.626
_refine_diff_density_min -1.291
_refine_diff_density_rms 0.140
_refine_ls_extinction_method none
_refine_ls_goodness_of_fit_ref 1.078
_refine_ls_hydrogen_treatment mixed
_refine_ls_matrix_type full
_refine_ls_number_parameters 178
_refine_ls_number_reflns 1738
_refine_ls_number_restraints 37
_refine_ls_restrained_S_all 1.068
_refine_ls_R_factor_all 0.0601
_refine_ls_R_factor_gt 0.0593
_refine_ls_shift/su_max 0.000
_refine_ls_shift/su_mean 0.000
_refine_ls_structure_factor_coef Fsqd
_refine_ls_weighting_details 'calc w=1/[\s^2^(Fo^2^)+(0.0000P)^2^+20.9328P] where P=(Fo^2^+2Fc^2^)/3'
_refine_ls_weighting_scheme calc
_refine_ls_wR_factor_gt 0.1344
_refine_ls_wR_factor_ref 0.1348
_reflns_number_gt 1710
_reflns_number_total 1738
_reflns_threshold_expression >2sigma(I)
_cod_data_source_file c4ce00553h2.cif
_cod_data_source_block a
_cod_depositor_comments
;
The following automatic conversions were performed:

'_exptl_absorpt_correction_type' value 'Multi-scan' changed to
'multi-scan' according to
/usr/data/users/saulius/crontab/automatic-downloads/rss-feeds/RSC/lib/dictionaries/cif_core.dic
dictionary named 'cif_core.dic' version 2.4.2 from 2011-04-26.

Automatic conversion script
Id: cif_fix_values 2281 2013-09-26 08:29:07Z andrius 

 Adding full bibliography for 7216351--7216356.cif.
;
_cod_database_code 7216355
_olex2_refinement_description
;
1. Fixed Uiso
 At 1.2 times of:
  All C(H) groups
 At 1.5 times of:
  All O(H) groups
2. Restrained distances
 O1-H1
 0.82 with sigma of 0.01
3. Uiso/Uaniso restraints and constraints
Uanis(C7) \\sim Ueq: with sigma of 0.01 and sigma for terminal atoms of 0.02
Uanis(C8) \\sim Ueq, Uanis(C8') \\sim Ueq, Uanis(C7') \\sim Ueq: with sigma of 0.01 and sigma for terminal atoms of 0.02
Uanis(C4') \\sim Ueq, Uanis(C5') \\sim Ueq: with sigma of 0.005 and sigma for terminal atoms of 0.01
4. Others
 Sof(C7')=Sof(H7')=Sof(C8')=Sof(H8')=1-FVAR(1)
 Sof(C7)=Sof(H7)=Sof(C8)=Sof(H8)=FVAR(1)
 Sof(C5')=Sof(H5')=Sof(C4')=Sof(H4')=1-FVAR(2)
 Sof(C5)=Sof(H5)=Sof(C4)=Sof(H4)=FVAR(2)
5.a Aromatic/amide H refined with riding coordinates:
 C1(H1A), C2(H2A), C7(H7), C7'(H7'), C8(H8), C8'(H8'), C5'(H5'), C5(H5),
 C4(H4), C4'(H4')
5.b Tetrahedral OH refined with riding coordinates:
 O2(H2)
;

loop_
_space_group_symop_id
_space_group_symop_operation_xyz
1 'x, y, z'
2 '-x, y+1/2, -z+1/2'
3 '-x, -y, -z'
4 'x, -y-1/2, z-1/2'

loop_
_atom_site_label
_atom_site_type_symbol
_atom_site_fract_x
_atom_site_fract_y
_atom_site_fract_z
_atom_site_U_iso_or_equiv
_atom_site_adp_type
_atom_site_occupancy
_atom_site_symmetry_multiplicity
_atom_site_calc_flag
_atom_site_refinement_flags
_atom_site_disorder_assembly
_atom_site_disorder_group
As1 As 0.77343(15) 0.37213(3) 0.34566(10) 0.0121(2) Uani 1 1 d . A .
O1 O 0.4751(11) 0.3793(2) 0.3294(8) 0.0215(12) Uani 1 1 d D . .
H1 H 0.42(2) 0.4151(19) 0.310(16) 0.05(3) Uiso 1 1 d D . .
O2 O 0.6979(11) 0.4031(2) 0.1437(7) 0.0202(11) Uani 1 1 d . . .
H2 H 0.6889 0.4418 0.1469 0.030 Uiso 1 1 calc R . .
O3 O 1.0456(11) 0.4023(2) 0.5304(7) 0.0206(11) Uani 1 1 d . . .
N1 N 0.7211(12) -0.0052(3) 0.2282(8) 0.0133(12) Uani 1 1 d . . .
N2 N 1.0026(13) -0.0008(3) 0.3190(8) 0.0145(12) Uani 1 1 d . . .
N3 N 0.8449(12) 0.0915(3) 0.2958(8) 0.0115(12) Uani 1 1 d . A .
C1 C 0.6293(15) 0.0507(3) 0.2159(10) 0.0148(14) Uani 1 1 d . . .
H1A H 0.4425 0.0614 0.1603 0.018 Uiso 1 1 calc R . .
C2 C 1.0704(14) 0.0572(3) 0.3577(9) 0.0129(14) Uani 1 1 d . . .
H2A H 1.2522 0.0730 0.4204 0.015 Uiso 1 1 calc R . .
C3 C 0.8269(15) 0.1580(3) 0.3057(10) 0.0140(14) Uani 1 1 d . . .
C6 C 0.7898(14) 0.2851(3) 0.3236(9) 0.0094(13) Uani 1 1 d . . .
C7 C 0.558(3) 0.2490(6) 0.254(2) 0.014(4) Uani 0.51(2) 1 d PU A 1
H7 H 0.3879 0.2678 0.2119 0.017 Uiso 0.51(2) 1 calc PR A 1
C7' C 0.651(3) 0.2453(7) 0.370(3) 0.012(4) Uani 0.49(2) 1 d PU A 2
H7' H 0.5470 0.2626 0.4080 0.015 Uiso 0.49(2) 1 calc PR A 2
C8 C 0.576(3) 0.1842(6) 0.244(3) 0.015(4) Uani 0.51(2) 1 d PU A 1
H8 H 0.4182 0.1589 0.1970 0.017 Uiso 0.51(2) 1 calc PR A 1
C8' C 0.665(3) 0.1828(7) 0.360(3) 0.014(4) Uani 0.49(2) 1 d PU A 2
H8' H 0.5685 0.1562 0.3879 0.017 Uiso 0.49(2) 1 calc PR A 2
C5' C 0.944(4) 0.2607(7) 0.276(4) 0.012(4) Uani 0.46(3) 1 d PU A 1
H5' H 1.0382 0.2877 0.2466 0.014 Uiso 0.46(3) 1 calc PR A 1
C5 C 1.041(4) 0.2566(6) 0.378(3) 0.016(4) Uani 0.54(3) 1 d P A 2
H5 H 1.2004 0.2811 0.4242 0.019 Uiso 0.54(3) 1 calc PR A 2
C4 C 1.052(5) 0.1922(7) 0.362(4) 0.024(5) Uani 0.54(3) 1 d P A 2
H4 H 1.2149 0.1729 0.3917 0.029 Uiso 0.54(3) 1 calc PR A 2
C4' C 0.972(4) 0.1980(9) 0.268(4) 0.012(4) Uani 0.46(3) 1 d PU A 1
H4' H 1.0877 0.1818 0.2383 0.014 Uiso 0.46(3) 1 calc PR A 1

loop_
_atom_site_aniso_label
_atom_site_aniso_U_11
_atom_site_aniso_U_22
_atom_site_aniso_U_33
_atom_site_aniso_U_23
_atom_site_aniso_U_13
_atom_site_aniso_U_12
As1 0.0156(4) 0.0063(3) 0.0173(4) -0.0002(3) 0.0113(3) -0.0003(3)
O1 0.024(3) 0.010(2) 0.039(3) 0.005(2) 0.023(3) 0.005(2)
O2 0.017(3) 0.021(3) 0.017(3) 0.008(2) 0.007(2) -0.001(2)
O3 0.022(3) 0.022(3) 0.016(3) -0.008(2) 0.010(2) -0.010(2)
N1 0.010(3) 0.011(3) 0.012(3) 0.001(2) 0.003(3) 0.000(2)
N2 0.019(3) 0.014(3) 0.015(3) -0.001(2) 0.012(3) -0.001(2)
N3 0.015(3) 0.011(3) 0.014(3) 0.001(2) 0.011(3) -0.002(2)
C1 0.013(4) 0.013(3) 0.019(4) -0.001(3) 0.010(3) 0.000(3)
C2 0.010(3) 0.017(3) 0.013(3) 0.004(3) 0.007(3) 0.007(3)
C3 0.022(4) 0.005(3) 0.022(4) -0.001(3) 0.018(3) -0.003(3)
C6 0.010(3) 0.007(3) 0.014(3) 0.004(2) 0.008(3) 0.000(3)
C7 0.010(6) 0.015(6) 0.014(8) -0.005(5) 0.006(6) 0.005(5)
C7' 0.005(6) 0.018(6) 0.012(8) -0.005(5) 0.004(6) -0.003(5)
C8 0.014(6) 0.013(6) 0.022(8) -0.008(5) 0.013(6) -0.011(5)
C8' 0.011(6) 0.015(6) 0.023(8) -0.002(5) 0.013(6) -0.001(5)
C5' 0.013(6) 0.009(6) 0.009(6) 0.002(4) 0.005(5) -0.003(4)
C5 0.013(8) 0.013(7) 0.019(12) -0.002(6) 0.009(9) -0.001(6)
C4 0.031(10) 0.013(7) 0.039(15) 0.007(7) 0.026(11) 0.012(7)
C4' 0.010(6) 0.017(6) 0.014(6) 0.000(4) 0.010(5) -0.001(4)

loop_
_atom_type_symbol
_atom_type_description
_atom_type_scat_dispersion_real
_atom_type_scat_dispersion_imag
_atom_type_scat_source
C C 0.0033 0.0016 'International Tables Vol C Tables 4.2.6.8 and 6.1.1.4'
H H 0.0000 0.0000 'International Tables Vol C Tables 4.2.6.8 and 6.1.1.4'
As As 0.0499 2.0058 'International Tables Vol C Tables 4.2.6.8 and 6.1.1.4'
N N 0.0061 0.0033 'International Tables Vol C Tables 4.2.6.8 and 6.1.1.4'
O O 0.0106 0.0060 'International Tables Vol C Tables 4.2.6.8 and 6.1.1.4'

loop_
_geom_angle_atom_site_label_1
_geom_angle_atom_site_label_2
_geom_angle_atom_site_label_3
_geom_angle
O1 As1 O2 105.1(3)
O1 As1 C6 101.3(3)
O2 As1 C6 105.8(3)
O3 As1 O1 115.0(3)
O3 As1 O2 113.5(3)
O3 As1 C6 114.8(3)
As1 O1 H1 113(8)
As1 O2 H2 109.5
C1 N1 N2 107.3(6)
C2 N2 N1 107.8(6)
C1 N3 C3 126.1(6)
C2 N3 C1 105.9(6)
C2 N3 C3 128.0(6)
N1 C1 N3 109.2(6)
N1 C1 H1A 125.4
N3 C1 H1A 125.4
N2 C2 N3 109.9(6)
N2 C2 H2A 125.0
N3 C2 H2A 125.0
C8 C3 N3 118.9(8)
C8 C3 C8' 34.7(8)
C8 C3 C4' 109.9(11)
C8' C3 N3 119.0(8)
C4 C3 N3 118.1(9)
C4 C3 C8 122.8(10)
C4 C3 C8' 113.7(11)
C4 C3 C4' 29.1(8)
C4' C3 N3 121.1(9)
C4' C3 C8' 119.8(10)
C7 C6 As1 120.4(7)
C7 C6 C7' 35.1(7)
C7 C6 C5 119.5(9)
C7' C6 As1 119.6(7)
C7' C6 C5 109.1(9)
C5' C6 As1 120.7(8)
C5' C6 C7 109.7(10)
C5' C6 C7' 119.6(10)
C5' C6 C5 31.0(8)
C5 C6 As1 120.1(7)
C6 C7 H7 120.1
C6 C7 C8 119.8(12)
C8 C7 H7 120.1
C6 C7' H7' 119.6
C8' C7' C6 120.8(12)
C8' C7' H7' 119.6
C3 C8 C7 118.8(12)
C3 C8 H8 120.6
C7 C8 H8 120.6
C3 C8' H8' 120.8
C7' C8' C3 118.5(12)
C7' C8' H8' 120.8
C6 C5' H5' 119.0
C6 C5' C4' 122.0(14)
C4' C5' H5' 119.0
C6 C5 H5 120.1
C4 C5 C6 119.7(13)
C4 C5 H5 120.1
C3 C4 C5 119.0(13)
C3 C4 H4 120.5
C5 C4 H4 120.5
C3 C4' H4' 120.4
C5' C4' C3 119.2(14)
C5' C4' H4' 120.4

loop_
_geom_bond_atom_site_label_1
_geom_bond_atom_site_label_2
_geom_bond_distance
As1 O1 1.718(5)
As1 O2 1.721(5)
As1 O3 1.627(5)
As1 C6 1.898(6)
O1 H1 0.819(10)
O2 H2 0.8400
N1 N2 1.382(8)
N1 C1 1.305(9)
N2 C2 1.300(9)
N3 C1 1.370(9)
N3 C2 1.345(9)
N3 C3 1.447(8)
C1 H1A 0.9500
C2 H2A 0.9500
C3 C8 1.386(17)
C3 C8' 1.423(16)
C3 C4 1.348(19)
C3 C4' 1.40(2)
C6 C7 1.381(16)
C6 C7' 1.418(16)
C6 C5' 1.338(17)
C6 C5 1.424(16)
C7 H7 0.9500
C7 C8 1.410(19)
C7' H7' 0.9500
C7' C8' 1.36(2)
C8 H8 0.9500
C8' H8' 0.9500
C5' H5' 0.9500
C5' C4' 1.37(2)
C5 H5 0.9500
C5 C4 1.40(2)
C4 H4 0.9500
C4' H4' 0.9500

loop_
_geom_torsion_atom_site_label_1
_geom_torsion_atom_site_label_2
_geom_torsion_atom_site_label_3
_geom_torsion_atom_site_label_4
_geom_torsion
As1 C6 C7 C8 -177.6(11)
As1 C6 C7' C8' -178.3(12)
As1 C6 C5' C4' 176.5(14)
As1 C6 C5 C4 179.5(13)
O1 As1 C6 C7 17.1(10)
O1 As1 C6 C7' -23.6(10)
O1 As1 C6 C5' 160.5(13)
O1 As1 C6 C5 -163.4(11)
O2 As1 C6 C7 -92.3(10)
O2 As1 C6 C7' -133.1(9)
O2 As1 C6 C5' 51.0(14)
O2 As1 C6 C5 87.2(11)
O3 As1 C6 C7 141.7(9)
O3 As1 C6 C7' 101.0(9)
O3 As1 C6 C5' -74.9(14)
O3 As1 C6 C5 -38.8(11)
N1 N2 C2 N3 -0.1(7)
N2 N1 C1 N3 0.4(7)
N3 C3 C8 C7 -179.8(11)
N3 C3 C8' C7' 179.5(12)
N3 C3 C4 C5 -178.3(13)
N3 C3 C4' C5' 178.8(14)
C1 N1 N2 C2 -0.2(7)
C1 N3 C2 N2 0.3(8)
C1 N3 C3 C8 6.0(13)
C1 N3 C3 C8' 45.8(13)
C1 N3 C3 C4 -169.5(14)
C1 N3 C3 C4' -136.0(14)
C2 N3 C1 N1 -0.5(8)
C2 N3 C3 C8 -175.6(10)
C2 N3 C3 C8' -135.8(11)
C2 N3 C3 C4 8.9(17)
C2 N3 C3 C4' 42.3(16)
C3 N3 C1 N1 178.2(6)
C3 N3 C2 N2 -178.3(6)
C6 C7 C8 C3 0(2)
C6 C7' C8' C3 1(2)
C6 C5' C4' C3 2(3)
C6 C5 C4 C3 -4(3)
C7 C6 C7' C8' 79.9(19)
C7 C6 C5' C4' -37(2)
C7 C6 C5 C4 -1(2)
C7' C6 C7 C8 -78.4(18)
C7' C6 C5' C4' 1(3)
C7' C6 C5 C4 36.0(19)
C8 C3 C8' C7' -80.6(19)
C8 C3 C4 C5 6(3)
C8 C3 C4' C5' 34(2)
C8' C3 C8 C7 80.1(18)
C8' C3 C4 C5 -32(2)
C8' C3 C4' C5' -3(2)
C5' C6 C7 C8 35.4(19)
C5' C6 C7' C8' -2(2)
C5' C6 C5 C4 -80(2)
C5 C6 C7 C8 3(2)
C5 C6 C7' C8' -34.6(19)
C5 C6 C5' C4' 78(2)
C4 C3 C8 C7 -5(2)
C4 C3 C8' C7' 33(2)
C4 C3 C4' C5' -89(3)
C4' C3 C8 C7 -33.9(19)
C4' C3 C8' C7' 1(2)
C4' C3 C4 C5 77(2)
